data_2008254
loop_
_publ_author_name
'John S. Davidson'
'Steven J. Rettig'
'James Trotter'

_publ_section_title
;
 Fromm's methylphenyldithiodimethylketuret
;
_journal_issue 3
_journal_name_full 'Acta Crystallographica Section C'
_journal_page_first 434
_journal_page_last 436
_journal_paper_doi 10.1107/S0108270198013432
_journal_volume 55
_journal_year 1999
_chemical_formula_sum 'C12 H15 N3 S2'
_chemical_formula_weight 265.39
_space_group_IT_number 2
_symmetry_cell_setting triclinic
_symmetry_space_group_name_Hall '-P 1'
_symmetry_space_group_name_H-M 'P -1'
_audit_creation_method 'by teXsan v1.8'
_cell_angle_alpha 87.403(8)
_cell_angle_beta 89.625(4)
_cell_angle_gamma 67.3872(11)
_cell_formula_units_Z 4
_cell_length_a 9.871(2)
_cell_length_b 11.044(2)
_cell_length_c 13.117(3)
_cell_measurement_reflns_used 5212
_cell_measurement_temperature 180
_cell_measurement_theta_max 30
_cell_measurement_theta_min 2
_cell_volume 1318.6(5)
_computing_cell_refinement d*TREK
_computing_data_collection 'd*TREK (Molecular Structure Corporation, 1997a)'
_computing_data_reduction d*TREK
_computing_publication_material TEXSAN
_computing_structure_refinement 'TEXSAN (Molecular Structure Corporation, 1997b)'
_computing_structure_solution 'SIR92 (Altomare et al., 1993)'
_diffrn_ambient_temperature 180
_diffrn_detector_area_resol_mean 0.085
_diffrn_measurement_device_type 'Rigaku/ADSC CCD'
_diffrn_measurement_method CCD
_diffrn_radiation_monochromator graphite
_diffrn_radiation_source 'X-ray tube'
_diffrn_radiation_type 'Mo K\a'
_diffrn_radiation_wavelength 0.71069
_diffrn_reflns_av_R_equivalents 0.050
_diffrn_reflns_av_sigmaI/netI 0.13
_diffrn_reflns_limit_h_max 13
_diffrn_reflns_limit_h_min -11
_diffrn_reflns_limit_k_max 15
_diffrn_reflns_limit_k_min -11
_diffrn_reflns_limit_l_max 18
_diffrn_reflns_limit_l_min -15
_diffrn_reflns_number 12370
_diffrn_reflns_reduction_process 'Lp corrections applied'
_diffrn_reflns_theta_max 30.07
_diffrn_reflns_theta_min 2.00
_diffrn_standards_decay_% 0.00
_diffrn_standards_interval_count 0
_diffrn_standards_number 0
_exptl_absorpt_coefficient_mu 0.385
_exptl_absorpt_correction_T_max 0.98
_exptl_absorpt_correction_T_min 0.85
_exptl_absorpt_correction_type
;
multi-scan (d*TREK, MSC, 1996-1998)
;
_exptl_crystal_colour colorless
_exptl_crystal_density_diffrn 1.337
_exptl_crystal_density_meas ?
_exptl_crystal_description plate
_exptl_crystal_F_000 560
_exptl_crystal_size_max 0.35
_exptl_crystal_size_mid 0.20
_exptl_crystal_size_min 0.05
_refine_diff_density_max '1.00 e\%A^3^ (0.8\%A from H10, bonded to C6)'
_refine_diff_density_min '-0.90 e\%A^3^ (0.4\%A from H8, bonded to C6)'
_refine_ls_extinction_method none
_refine_ls_goodness_of_fit_all 1.020
_refine_ls_goodness_of_fit_ref 1.020
_refine_ls_hydrogen_treatment 'H atoms: see below'
_refine_ls_matrix_type full
_refine_ls_number_constraints 0
_refine_ls_number_parameters 315
_refine_ls_number_reflns 5927
_refine_ls_number_restraints 0
_refine_ls_R_factor_all 0.1182
_refine_ls_R_factor_gt 0.040
_refine_ls_shift/su_max 0.0050
_refine_ls_shift/su_mean 0.0000
_refine_ls_structure_factor_coef Fsqd
_refine_ls_weighting_details 'w = 1/[\s^2^(Fo^2^)]'
_refine_ls_weighting_scheme sigma
_refine_ls_wR_factor_all 0.0768
_refine_ls_wR_factor_obs 0.077
_reflns_number_gt 2257
_reflns_number_total 5927
_reflns_threshold_expression I>3\s(I)
_cod_data_source_file fr1159.cif
_cod_data_source_block keturet
_cod_depositor_comments
;
The following automatic conversions were performed:

'_exptl_crystal_density_meas' value 'not measured' was changed to '?'
- the value is perceived as not measured.

Automatic conversion script
Id: cif_fix_values 3008 2015-01-20 13:52:24Z robertas 
;
_cod_original_cell_volume 1318.6(4)
_cod_original_sg_symbol_H-M 'P -1       '
_cod_original_formula_sum 'C12 H15 N3 S2 '
_cod_database_code 2008254

loop_
_symmetry_equiv_pos_as_xyz
'  +x,  +y,  +z'
'  -x,  -y,  -z'

loop_
_atom_site_label
_atom_site_fract_x
_atom_site_fract_y
_atom_site_fract_z
_atom_site_U_iso_or_equiv
_atom_site_adp_type
_atom_site_calc_flag
_atom_site_calc_attached_atom
_atom_site_refinement_flags
_atom_site_occupancy
S1 0.60003(11) 0.11796(8) 0.07864(7) 0.0255(3) Uani d ? . 1.000
S2 1.01898(10) -0.27403(8) 0.04655(7) 0.0220(3) Uani d ? . 1.000
S3 0.34569(10) 0.35706(8) 0.33310(7) 0.0246(3) Uani d ? . 1.000
S4 -0.05623(11) 0.75278(8) 0.37940(7) 0.0258(3) Uani d ? . 1.000
N1 0.8317(3) -0.0891(2) 0.1522(2) 0.0179(9) Uani d ? . 1.000
N2 0.8432(3) -0.0371(2) -0.0241(2) 0.0178(9) Uani d ? . 1.000
N3 0.6800(3) 0.1434(2) -0.1120(2) 0.0172(8) Uani d ? . 1.000
N4 0.0822(3) 0.5410(2) 0.2798(2) 0.0191(9) Uani d ? . 1.000
N5 0.1450(3) 0.5321(2) 0.4553(2) 0.0167(8) Uani d ? . 1.000
N6 0.3542(3) 0.3833(2) 0.5319(2) 0.0164(8) Uani d ? . 1.000
C1 0.8868(4) -0.1207(3) 0.0602(3) 0.0147(10) Uani d ? . 1.000
C2 0.7220(4) 0.0679(3) -0.0253(3) 0.0170(10) Uani d ? . 1.000
C3 0.7369(4) 0.0442(3) 0.1795(3) 0.0224(10) Uani d ? . 1.000
C4 0.6505(4) 0.0344(3) 0.2741(3) 0.0319(12) Uani d ? . 1.000
C5 0.8287(4) 0.1270(3) 0.1963(3) 0.0302(12) Uani d ? . 1.000
C6 0.7752(4) 0.1118(3) -0.2014(3) 0.0273(11) Uani d ? . 1.000
C7 0.5511(4) 0.2651(3) -0.1154(2) 0.0185(10) Uani d ? . 1.000
C8 0.5730(4) 0.3813(3) -0.1280(3) 0.0217(11) Uani d ? . 1.000
C9 0.4495(4) 0.4997(3) -0.1269(3) 0.0262(12) Uani d ? . 1.000
C10 0.3115(4) 0.5003(3) -0.1148(3) 0.0294(12) Uani d ? . 1.000
C11 0.2927(4) 0.3815(4) -0.1042(3) 0.0258(11) Uani d ? . 1.000
C12 0.4132(4) 0.2632(3) -0.1062(3) 0.0223(11) Uani d ? . 1.000
C13 0.0670(4) 0.5972(3) 0.3708(3) 0.0173(10) Uani d ? . 1.000
C14 0.2699(4) 0.4322(3) 0.4483(3) 0.0163(10) Uani d ? . 1.000
C15 0.1685(4) 0.4000(3) 0.2666(3) 0.0212(10) Uani d ? . 1.000
C16 0.1997(4) 0.3779(3) 0.1531(3) 0.0262(11) Uani d ? . 1.000
C17 0.0886(4) 0.3166(3) 0.3101(3) 0.0273(11) Uani d ? . 1.000
C18 0.3022(4) 0.4342(3) 0.6313(3) 0.0255(11) Uani d ? . 1.000
C19 0.4934(4) 0.2727(3) 0.5288(2) 0.0177(10) Uani d ? . 1.000
C20 0.6176(4) 0.2937(3) 0.5003(3) 0.0256(11) Uani d ? . 1.000
C21 0.7533(4) 0.1890(4) 0.5016(3) 0.0342(13) Uani d ? . 1.000
C22 0.7631(5) 0.0642(3) 0.5330(3) 0.0346(13) Uani d ? . 1.000
C23 0.6395(5) 0.0447(3) 0.5622(3) 0.0345(13) Uani d ? . 1.000
C24 0.5019(4) 0.1499(3) 0.5618(3) 0.0287(12) Uani d ? . 1.000
H1 0.879(3) -0.159(3) 0.209(2) 0.027(9) Uiso d ? . 1.000
H2 0.7188 -0.0100 0.3305 0.038 Uiso c ? . 1.000
H3 0.5866 0.1228 0.2934 0.038 Uiso c ? . 1.000
H4 0.5905 -0.0159 0.2594 0.038 Uiso c ? . 1.000
H5 0.8999 0.0859 0.2518 0.036 Uiso c ? . 1.000
H6 0.7639 0.2155 0.2144 0.036 Uiso c ? . 1.000
H7 0.8809 0.1322 0.1335 0.036 Uiso c ? . 1.000
H8 0.8490 0.0222 -0.1922 0.033 Uiso c ? . 1.000
H9 0.7159 0.1184 -0.2626 0.033 Uiso c ? . 1.000
H10 0.8244 0.1736 -0.2091 0.033 Uiso c ? . 1.000
H11 0.6717 0.3810 -0.1375 0.026 Uiso c ? . 1.000
H12 0.4624 0.5832 -0.1348 0.031 Uiso c ? . 1.000
H13 0.2264 0.5837 -0.1136 0.035 Uiso c ? . 1.000
H14 0.1940 0.3815 -0.0952 0.031 Uiso c ? . 1.000
H15 0.4000 0.1796 -0.1012 0.027 Uiso c ? . 1.000
H16 0.031(4) 0.604(3) 0.227(3) 0.049(10) Uiso d ? . 1.000
H17 0.1068 0.4062 0.1150 0.031 Uiso c ? . 1.000
H18 0.2563 0.2845 0.1436 0.031 Uiso c ? . 1.000
H19 0.2562 0.4290 0.1280 0.031 Uiso c ? . 1.000
H20 -0.0061 0.3413 0.2749 0.033 Uiso c ? . 1.000
H21 0.1480 0.2237 0.3005 0.033 Uiso c ? . 1.000
H22 0.0724 0.3309 0.3831 0.033 Uiso c ? . 1.000
H23 0.3774 0.4562 0.6650 0.031 Uiso c ? . 1.000
H24 0.2121 0.5131 0.6225 0.031 Uiso c ? . 1.000
H25 0.2819 0.3675 0.6732 0.031 Uiso c ? . 1.000
H26 0.6104 0.3822 0.4790 0.031 Uiso c ? . 1.000
H27 0.8415 0.2035 0.4805 0.041 Uiso c ? . 1.000
H28 0.8584 -0.0098 0.5343 0.042 Uiso c ? . 1.000
H29 0.6468 -0.0438 0.5837 0.041 Uiso c ? . 1.000
H30 0.4140 0.1360 0.5846 0.034 Uiso c ? . 1.000

loop_
_atom_site_aniso_label
_atom_site_aniso_U_11
_atom_site_aniso_U_22
_atom_site_aniso_U_33
_atom_site_aniso_U_12
_atom_site_aniso_U_13
_atom_site_aniso_U_23
S1 0.0200(6) 0.0265(5) 0.0167(5) 0.0051(5) 0.0032(5) 0.0050(4)
S2 0.0185(6) 0.0169(5) 0.0231(6) 0.0018(4) 0.0017(5) -0.0022(4)
S3 0.0192(6) 0.0276(6) 0.0171(5) 0.0025(5) -0.0001(5) -0.0048(4)
S4 0.0254(7) 0.0172(5) 0.0233(6) 0.0047(5) -0.0027(5) -0.0019(4)
N1 0.022(2) 0.012(2) 0.011(2) 0.0037(14) 0.0047(14) 0.0008(13)
N2 0.019(2) 0.0142(15) 0.015(2) -0.0013(14) 0.0008(14) -0.0006(13)
N3 0.018(2) 0.0169(15) 0.012(2) -0.0018(13) -0.0007(13) 0.0034(12)
N4 0.017(2) 0.0145(15) 0.015(2) 0.0064(13) -0.0058(14) 0.0013(13)
N5 0.015(2) 0.0155(15) 0.011(2) 0.0033(13) -0.0016(14) 0.0002(12)
N6 0.014(2) 0.0198(15) 0.009(2) 0.0007(13) -0.0009(13) 0.0014(12)
C1 0.013(2) 0.012(2) 0.016(2) -0.0004(15) -0.003(2) 0.0006(15)
C2 0.019(2) 0.016(2) 0.013(2) -0.003(2) 0.000(2) -0.0001(15)
C3 0.021(2) 0.018(2) 0.017(2) 0.004(2) 0.003(2) 0.0004(15)
C4 0.034(3) 0.025(2) 0.022(2) 0.005(2) 0.007(2) 0.006(2)
C5 0.031(3) 0.024(2) 0.033(2) -0.008(2) 0.001(2) -0.003(2)
C6 0.031(3) 0.029(2) 0.012(2) -0.001(2) 0.006(2) -0.001(2)
C7 0.022(3) 0.018(2) 0.009(2) -0.002(2) -0.003(2) 0.0024(15)
C8 0.015(2) 0.022(2) 0.026(2) -0.007(2) -0.001(2) 0.003(2)
C9 0.027(3) 0.018(2) 0.031(2) -0.004(2) -0.003(2) -0.002(2)
C10 0.030(3) 0.029(2) 0.014(2) 0.005(2) 0.000(2) 0.003(2)
C11 0.015(2) 0.045(2) 0.014(2) -0.008(2) -0.001(2) 0.006(2)
C12 0.019(3) 0.030(2) 0.017(2) -0.010(2) -0.004(2) 0.006(2)
C13 0.014(2) 0.020(2) 0.016(2) -0.004(2) 0.006(2) -0.0043(15)
C14 0.020(2) 0.017(2) 0.013(2) -0.008(2) 0.005(2) -0.0020(15)
C15 0.017(2) 0.019(2) 0.018(2) 0.003(2) -0.005(2) 0.001(2)
C16 0.028(3) 0.027(2) 0.018(2) -0.003(2) -0.003(2) -0.004(2)
C17 0.027(3) 0.024(2) 0.031(2) -0.009(2) -0.001(2) -0.003(2)
C18 0.024(3) 0.027(2) 0.018(2) -0.002(2) -0.001(2) -0.003(2)
C19 0.015(2) 0.022(2) 0.011(2) -0.001(2) -0.009(2) 0.0033(15)
C20 0.019(3) 0.026(2) 0.031(2) -0.008(2) 0.000(2) -0.001(2)
C21 0.013(3) 0.048(3) 0.039(3) -0.008(2) 0.000(2) -0.014(2)
C22 0.032(3) 0.025(2) 0.029(2) 0.010(2) -0.016(2) -0.011(2)
C23 0.040(3) 0.017(2) 0.036(3) 0.001(2) -0.014(2) 0.004(2)
C24 0.029(3) 0.031(2) 0.027(2) -0.013(2) -0.007(2) 0.010(2)

loop_
_atom_type_symbol
_atom_type_scat_dispersion_real
_atom_type_scat_dispersion_imag
_atom_type_scat_source
C 0.002 0.002
;International Tables for Crystallography
(1992, Vol. C, Tables 4.2.6.8 and 6.1.1.1)
;
H 0.000 0.000
;International Tables for Crystallography
(1992, Vol. C, Table 6.1.1.2)
;
N 0.004 0.003
;International Tables for Crystallography
(1992, Vol. C, Tables 4.2.6.8 and 6.1.1.1)
;
S 0.110 0.124
;International Tables for Crystallography
(1992, Vol. C, Tables 4.2.6.8 and 6.1.1.1)
;

loop_
_geom_angle_atom_site_label_1
_geom_angle_atom_site_label_2
_geom_angle_atom_site_label_3
_geom_angle
_geom_angle_publ_flag
C2 S1 C3 96.7(2) yes
C14 S3 C15 95.7(2) yes
C1 N1 C3 124.4(3) no
C1 N1 H1 114.8(17) no
C3 N1 H1 119.2(16) no
C1 N2 C2 121.6(3) no
C2 N3 C6 119.7(3) no
C2 N3 C7 121.3(3) no
C6 N3 C7 118.5(3) no
C13 N4 C15 123.2(3) no
C13 N4 H16 111.1(19) no
C15 N4 H16 125.7(19) no
C13 N5 C14 121.5(3) no
C14 N6 C18 120.3(3) no
C14 N6 C19 122.1(3) no
C18 N6 C19 117.4(3) no
S2 C1 N1 118.2(3) no
S2 C1 N2 118.4(3) no
N1 C1 N2 123.3(3) no
S1 C2 N2 125.0(3) no
S1 C2 N3 115.7(2) no
N2 C2 N3 119.3(3) no
S1 C3 N1 108.7(2) no
S1 C3 C4 105.5(3) no
S1 C3 C5 111.3(2) no
N1 C3 C4 108.5(3) no
N1 C3 C5 110.5(3) no
C4 C3 C5 112.1(3) no
C3 C4 H2 109.5 no
C3 C4 H3 109.5 no
C3 C4 H4 109.5 no
H2 C4 H3 109.5 no
H2 C4 H4 109.5 no
H3 C4 H4 109.5 no
C3 C5 H5 109.5 no
C3 C5 H6 109.5 no
C3 C5 H7 109.5 no
H5 C5 H6 109.5 no
H5 C5 H7 109.5 no
H6 C5 H7 109.5 no
N3 C6 H8 109.5 no
N3 C6 H9 109.5 no
N3 C6 H10 109.5 no
H8 C6 H9 109.5 no
H8 C6 H10 109.5 no
H9 C6 H10 109.5 no
N3 C7 C8 117.6(3) no
N3 C7 C12 120.5(3) no
C8 C7 C12 121.9(3) no
C7 C8 C9 118.0(3) no
C7 C8 H11 121.0 no
C9 C8 H11 121.0 no
C8 C9 C10 121.1(3) no
C8 C9 H12 119.4 no
C10 C9 H12 119.4 no
C9 C10 C11 119.6(3) no
C9 C10 H13 120.2 no
C11 C10 H13 120.2 no
C10 C11 C12 120.3(4) no
C10 C11 H14 119.9 no
C12 C11 H14 119.9 no
C7 C12 C11 119.0(3) no
C7 C12 H15 120.5 no
C11 C12 H15 120.5 no
S4 C13 N4 118.3(3) no
S4 C13 N5 119.3(2) no
N4 C13 N5 122.3(3) no
S3 C14 N5 125.1(3) no
S3 C14 N6 115.2(3) no
N5 C14 N6 119.6(3) no
S3 C15 N4 107.5(2) no
S3 C15 C16 107.7(2) no
S3 C15 C17 110.2(2) no
N4 C15 C16 109.0(3) no
N4 C15 C17 111.1(3) no
C16 C15 C17 111.2(3) no
C15 C16 H17 109.5 no
C15 C16 H18 109.5 no
C15 C16 H19 109.5 no
H17 C16 H18 109.5 no
H17 C16 H19 109.5 no
H18 C16 H19 109.5 no
C15 C17 H20 109.5 no
C15 C17 H21 109.5 no
C15 C17 H22 109.5 no
H20 C17 H21 109.5 no
H20 C17 H22 109.5 no
H21 C17 H22 109.5 no
N6 C18 H23 109.5 no
N6 C18 H24 109.5 no
N6 C18 H25 109.5 no
H23 C18 H24 109.5 no
H23 C18 H25 109.5 no
H24 C18 H25 109.5 no
N6 C19 C20 119.4(3) no
N6 C19 C24 119.5(3) no
C20 C19 C24 120.9(3) no
C19 C20 C21 120.0(3) no
C19 C20 H26 120.0 no
C21 C20 H26 120.0 no
C20 C21 C22 119.7(4) no
C20 C21 H27 120.1 no
C22 C21 H27 120.1 no
C21 C22 C23 119.8(3) no
C21 C22 H28 120.1 no
C23 C22 H28 120.1 no
C22 C23 C24 120.9(3) no
C22 C23 H29 119.5 no
C24 C23 H29 119.5 no
C19 C24 C23 118.6(4) no
C19 C24 H30 120.7 no
C23 C24 H30 120.7 no

loop_
_geom_bond_atom_site_label_1
_geom_bond_atom_site_label_2
_geom_bond_site_symmetry_1
_geom_bond_site_symmetry_2
_geom_bond_distance
_geom_bond_publ_flag
S1 C2 . . 1.774(3) yes
S1 C3 . . 1.822(4) yes
S2 C1 . . 1.711(3) yes
S3 C14 . . 1.775(3) yes
S3 C15 . . 1.842(3) yes
S4 C13 . . 1.689(3) yes
N1 C1 . . 1.324(4) yes
N1 C3 . . 1.469(4) no
N1 H1 . . 1.02(3) no
N2 C1 . . 1.367(4) no
N2 C2 . . 1.307(4) yes
N3 C2 . . 1.347(4) no
N3 C6 . . 1.467(4) no
N3 C7 . . 1.452(4) no
N4 C13 . . 1.350(4) yes
N4 C15 . . 1.478(4) no
N4 H16 . . 0.96(4) no
N5 C13 . . 1.361(4) no
N5 C14 . . 1.307(4) yes
N6 C14 . . 1.342(4) no
N6 C18 . . 1.453(4) no
N6 C19 . . 1.447(4) no
C3 C4 . . 1.525(5) no
C3 C5 . . 1.537(5) no
C4 H2 . . 0.98 no
C4 H3 . . 0.98 no
C4 H4 . . 0.98 no
C5 H5 . . 0.98 no
C5 H6 . . 0.98 no
C5 H7 . . 0.98 no
C6 H8 . . 0.98 no
C6 H9 . . 0.98 no
C6 H10 . . 0.98 no
C7 C8 . . 1.384(4) no
C7 C12 . . 1.375(5) no
C8 C9 . . 1.404(4) no
C8 H11 . . 0.98 no
C9 C10 . . 1.368(5) no
C9 H12 . . 0.98 no
C10 C11 . . 1.395(5) no
C10 H13 . . 0.98 no
C11 C12 . . 1.389(5) no
C11 H14 . . 0.98 no
C12 H15 . . 0.98 no
C15 C16 . . 1.530(5) no
C15 C17 . . 1.517(5) no
C16 H17 . . 0.98 no
C16 H18 . . 0.98 no
C16 H19 . . 0.98 no
C17 H20 . . 0.98 no
C17 H21 . . 0.98 no
C17 H22 . . 0.98 no
C18 H23 . . 0.98 no
C18 H24 . . 0.98 no
C18 H25 . . 0.98 no
C19 C20 . . 1.379(5) no
C19 C24 . . 1.376(4) no
C20 C21 . . 1.392(5) no
C20 H26 . . 0.98 no
C21 C22 . . 1.388(5) no
C21 H27 . . 0.98 no
C22 C23 . . 1.368(5) no
C22 H28 . . 0.98 no
C23 C24 . . 1.408(5) no
C23 H29 . . 0.98 no
C24 H30 . . 0.98 no

loop_
_geom_contact_atom_site_label_1
_geom_contact_atom_site_label_2
_geom_contact_distance
_geom_contact_site_symmetry_2
_geom_contact_publ_flag
S2 N4 3.522(3) 1_645 no
S2 C10 3.727(4) 1_645 no
S2 C11 3.760(4) 2_655 no
S2 C16 3.766(3) 1_645 no
S2 C6 3.827(3) 2_755 no
S2 C8 3.878(4) 2_755 no
S2 N3 3.884(3) 2_755 no
S2 C16 3.884(3) 2_655 no
S3 C4 3.784(3) . no
S4 N1 3.353(3) 1_465 no
S4 C4 3.564(4) 1_465 no
S4 C21 3.663(4) 2_666 no
S4 C18 3.750(4) 2_566 no
S4 C22 3.864(3) 1_465 no
S4 N6 3.931(3) 2_566 no
N2 N2 3.559(5) 2_755 no
N5 N5 3.393(6) 2_566 no
C4 C24 3.599(5) 2_656 no
C6 C22 3.556(5) 1_554 no
C9 C9 3.482(7) 2_665 no
C10 C18 3.451(4) 1_554 no
C11 C16 3.493(5) . no
C11 C18 3.499(5) 1_554 no
C23 C24 3.444(5) 2_656 no
S2 H16 2.65(4) 1_645 no
S2 H14 2.8406 2_655 no
S2 H13 2.9742 1_645 no
S3 H3 2.8279 . no
S4 H1 2.39(3) 1_465 no
S4 H2 2.7570 1_465 no
N1 H15 2.9178 2_655 no
N2 H7 2.9095 2_755 no
N6 H26 2.7415 2_666 no
C4 H30 2.8232 2_656 no
C5 H8 2.9689 2_755 no
C9 H23 2.9321 1_554 no
C10 H23 2.9770 1_554 no
C11 H25 2.9359 1_554 no
C14 H26 2.9264 2_666 no
C17 H24 2.9920 2_566 no
C18 H26 2.8314 2_666 no
C22 H9 2.7713 1_556 no
C22 H2 2.8997 . no
C23 H9 2.6796 1_556 no
C24 H29 2.9547 2_656 no
H1 H16 2.47(4) 1_645 no
H2 H30 2.4778 2_656 no
H4 H30 2.3973 2_656 no
H5 H8 2.4421 2_755 no
H6 H13 2.5627 2_665 no
H6 H12 2.6493 2_665 no
H7 H8 2.6497 2_755 no
H11 H19 2.4689 2_665 no
H20 H24 2.4853 2_566 no
H23 H26 2.5740 2_666 no
H29 H30 2.6384 2_656 no

loop_
_geom_torsion_atom_site_label_1
_geom_torsion_atom_site_label_2
_geom_torsion_atom_site_label_3
_geom_torsion_atom_site_label_4
_geom_torsion
_geom_torsion_publ_flag
S1 C2 N2 C1 0.7(5) no
S1 C2 N3 C6 178.6(2) no
S1 C2 N3 C7 6.3(4) no
S1 C3 N1 C1 44.3(4) no
S2 C1 N1 C3 169.3(3) no
S2 C1 N2 C2 164.0(3) no
S3 C14 N5 C13 -6.8(5) no
S3 C14 N6 C18 -178.2(2) no
S3 C14 N6 C19 -3.0(4) no
S3 C15 N4 C13 -47.2(4) no
S4 C13 N4 C15 -170.1(3) no
S4 C13 N5 C14 -158.0(3) no
N1 C1 N2 C2 -16.0(5) no
N1 C3 S1 C2 -44.9(3) no
N2 C1 N1 C3 -10.7(5) no
N2 C2 S1 C3 28.4(3) no
N2 C2 N3 C6 -3.9(5) no
N2 C2 N3 C7 -176.2(3) no
N3 C2 S1 C3 -154.3(3) no
N3 C2 N2 C1 -176.5(3) no
N3 C7 C8 C9 -177.2(3) no
N3 C7 C12 C11 176.4(3) no
N4 C13 N5 C14 23.3(5) no
N4 C15 S3 C14 48.4(3) no
N5 C13 N4 C15 8.6(5) no
N5 C14 S3 C15 -27.8(3) no
N5 C14 N6 C18 4.7(5) no
N5 C14 N6 C19 179.9(3) no
N6 C14 S3 C15 155.3(3) no
N6 C14 N5 C13 169.9(3) no
N6 C19 C20 C21 176.9(3) no
N6 C19 C24 C23 -177.4(3) no
C1 N1 C3 C4 158.5(3) no
C1 N1 C3 C5 -78.2(4) no
C2 S1 C3 C4 -161.1(2) no
C2 S1 C3 C5 77.1(2) no
C2 N3 C7 C8 111.2(4) no
C2 N3 C7 C12 -68.6(4) no
C6 N3 C7 C8 -61.1(4) no
C6 N3 C7 C12 119.0(4) no
C7 C8 C9 C10 -0.7(5) no
C7 C12 C11 C10 2.2(5) no
C8 C7 C12 C11 -3.4(5) no
C8 C9 C10 C11 -0.4(5) no
C9 C8 C7 C12 2.7(5) no
C9 C10 C11 C12 -0.3(5) no
C13 N4 C15 C16 -163.7(3) no
C13 N4 C15 C17 73.4(4) no
C14 S3 C15 C16 165.6(2) no
C14 S3 C15 C17 -72.8(2) no
C14 N6 C19 C20 83.6(4) no
C14 N6 C19 C24 -101.4(4) no
C18 N6 C19 C20 -101.1(4) no
C18 N6 C19 C24 73.9(4) no
C19 C20 C21 C22 -0.8(5) no
C19 C24 C23 C22 1.7(5) no
C20 C19 C24 C23 -2.4(5) no
C20 C21 C22 C23 0.1(6) no
C21 C20 C19 C24 2.0(5) no
C21 C22 C23 C24 -0.6(6) no

loop_
_cod_related_entry_id
_cod_related_entry_database
_cod_related_entry_code
1 ChemSpider 24729687
